data_2012670
loop_
_publ_author_name
'Linden, Anthony'
'Fu, Changchun'
'Majchrzak, Agnieszka'
'Mloston, Grzegorz'
'Heimgartner, Heinz'

_publ_section_title
;
 The dimer, trimer and 1,2,4-trithiolane of adamantanethione
;
_journal_issue 4
_journal_name_full 'Acta Crystallographica Section C'
_journal_page_first o231
_journal_page_last o234
_journal_paper_doi 10.1107/S0108270102003190
_journal_volume 58
_journal_year 2002
_chemical_formula_iupac 'C20 H28 S3'
_chemical_formula_moiety 'C20 H28 S3'
_chemical_formula_sum 'C20 H28 S3'
_chemical_formula_weight 364.62
_chemical_melting_point 469.0(7)
_chemical_name_systematic
;
dispiro[1,2,4-trithiolane-3,2':5,2''-diadamantane]
;
_space_group_IT_number 14
_symmetry_cell_setting monoclinic
_symmetry_space_group_name_Hall '-P 2ybc'
_symmetry_space_group_name_H-M 'P 1 21/c 1'
_atom_sites_solution_hydrogens geom
_atom_sites_solution_primary direct
_atom_sites_solution_secondary difmap
_audit_creation_method SHELXL-97
_cell_angle_alpha 90.00
_cell_angle_beta 116.0645(5)
_cell_angle_gamma 90.00
_cell_formula_units_Z 4
_cell_length_a 13.3264(2)
_cell_length_b 11.51660(10)
_cell_length_c 12.92330(10)
_cell_measurement_reflns_used 5453
_cell_measurement_temperature 160.0(10)
_cell_measurement_theta_max 30.0
_cell_measurement_theta_min 2.0
_cell_volume 1781.69(3)
_computing_cell_refinement 'DENZO-SMN (Otwinowski & Minor, 1997)'
_computing_data_collection 'COLLECT (Nonius, 2000)'
_computing_data_reduction 'DENZO-SMN and SCALEPACK (Otwinowski & Minor, 1997)'
_computing_molecular_graphics 'ORTEPII (Johnson, 1976)'
_computing_publication_material 'SHELXL97 and PLATON (Spek, 2002)'
_computing_structure_refinement 'SHELXL97 (Sheldrick, 1997)'
_computing_structure_solution 'SIR92 (Altomare et al., 1994)'
_diffrn_ambient_temperature 160.0(10)
_diffrn_detector_area_resol_mean 9
_diffrn_measured_fraction_theta_full 0.998
_diffrn_measured_fraction_theta_max 0.998
_diffrn_measurement_device_type 'Nonius KappaCCD'
_diffrn_measurement_method '\f and \w scans with \k offsets'
_diffrn_radiation_monochromator 'horizontally mounted graphite crystal'
_diffrn_radiation_source 'Nonius FR591 sealed tube generator'
_diffrn_radiation_type MoK\a
_diffrn_radiation_wavelength 0.71073
_diffrn_reflns_av_R_equivalents 0.044
_diffrn_reflns_av_sigmaI/netI 0.030
_diffrn_reflns_limit_h_max 16
_diffrn_reflns_limit_h_min -18
_diffrn_reflns_limit_k_max 0
_diffrn_reflns_limit_k_min -16
_diffrn_reflns_limit_l_max 18
_diffrn_reflns_limit_l_min 0
_diffrn_reflns_number 50637
_diffrn_reflns_theta_full 30.05
_diffrn_reflns_theta_max 30.05
_diffrn_reflns_theta_min 3.16
_diffrn_standards_decay_% 0
_diffrn_standards_number 0
_exptl_absorpt_coefficient_mu 0.414
_exptl_absorpt_correction_type none
_exptl_crystal_colour colourless
_exptl_crystal_density_diffrn 1.359
_exptl_crystal_density_method 'not measured'
_exptl_crystal_description prism
_exptl_crystal_F_000 784
_exptl_crystal_size_max 0.20
_exptl_crystal_size_mid 0.15
_exptl_crystal_size_min 0.10
_refine_diff_density_max 0.362
_refine_diff_density_min -0.358
_refine_ls_extinction_method none
_refine_ls_goodness_of_fit_ref 1.042
_refine_ls_hydrogen_treatment constr
_refine_ls_matrix_type full
_refine_ls_number_parameters 208
_refine_ls_number_reflns 5217
_refine_ls_number_restraints 0
_refine_ls_restrained_S_all 1.042
_refine_ls_R_factor_all 0.0495
_refine_ls_R_factor_gt 0.0358
_refine_ls_shift/su_max 0.001
_refine_ls_shift/su_mean 0.000
_refine_ls_structure_factor_coef Fsqd
_refine_ls_weighting_details 'w = 1/[\s^2^(Fo^2^)+(0.0467P)^2^+0.6782P] where P = (Fo^2^+2Fc^2^)/3'
_refine_ls_weighting_scheme calc
_refine_ls_wR_factor_gt 0.0896
_refine_ls_wR_factor_ref 0.0969
_reflns_number_gt 4190
_reflns_number_total 5220
_reflns_threshold_expression I>2\s(I)
_cod_data_source_file tr1020.cif
_cod_data_source_block IV
_cod_depositor_comments
;
The following automatic conversions were performed:

'_chemical_melting_point' value '468.4-469.7' was changed to
'469.0(7)' - the average value was taken and precision was estimated.

Automatic conversion script
Id: cif_fix_values 1646 2011-03-28 12:23:43Z adriana 

The following automatic conversions were performed:

'_chemical_melting_point' value '468.4-469.7' was changed to
'469.0(7)' - the average value was taken and precision was estimated.

Automatic conversion script
Id: cif_fix_values 1715 2011-07-08 13:25:40Z adriana 
;
_cod_original_sg_symbol_H-M 'P 21/c'
_cod_database_code 2012670
_cod_database_fobs_code 2012670

loop_
_symmetry_equiv_pos_as_xyz
'x, y, z'
'-x, y+1/2, -z+1/2'
'-x, -y, -z'
'x, -y-1/2, z-1/2'

loop_
_atom_site_label
_atom_site_fract_x
_atom_site_fract_y
_atom_site_fract_z
_atom_site_U_iso_or_equiv
_atom_site_adp_type
_atom_site_calc_flag
_atom_site_refinement_flags
_atom_site_occupancy
_atom_site_disorder_assembly
_atom_site_disorder_group
_atom_site_type_symbol
S1 0.27916(3) -0.07394(3) 1.11734(3) 0.02496(9) Uani d . 1 . . S
S2 0.22661(3) 0.08375(3) 1.14365(3) 0.02574(9) Uani d . 1 . . S
S4 0.25221(3) 0.08339(3) 0.92828(3) 0.02134(9) Uani d . 1 . . S
C3 0.28476(10) 0.16741(11) 1.06155(10) 0.0181(2) Uani d . 1 . . C
C5 0.21634(10) -0.06389(10) 0.95980(10) 0.0170(2) Uani d . 1 . . C
C6 0.22346(10) 0.28561(11) 1.02981(11) 0.0216(3) Uani d . 1 . . C
H6 0.1412 0.2725 0.9863 0.026 Uiso calc R 1 . . H
C7 0.24871(12) 0.35460(13) 1.14089(12) 0.0275(3) Uani d . 1 . . C
H71 0.2088 0.4299 1.1210 0.033 Uiso calc R 1 . . H
H72 0.2220 0.3105 1.1898 0.033 Uiso calc R 1 . . H
C8 0.37486(12) 0.37587(12) 1.20737(12) 0.0261(3) Uani d . 1 . . C
H8 0.3906 0.4203 1.2794 0.031 Uiso calc R 1 . . H
C9 0.43549(12) 0.25869(12) 1.23885(11) 0.0254(3) Uani d . 1 . . C
H91 0.4099 0.2142 1.2884 0.030 Uiso calc R 1 . . H
H92 0.5169 0.2716 1.2825 0.030 Uiso calc R 1 . . H
C10 0.41143(10) 0.18914(11) 1.12892(11) 0.0207(2) Uani d . 1 . . C
H10 0.4519 0.1132 1.1498 0.025 Uiso calc R 1 . . H
C11 0.26517(11) 0.35577(12) 0.95557(11) 0.0247(3) Uani d . 1 . . C
H111 0.2492 0.3127 0.8837 0.030 Uiso calc R 1 . . H
H112 0.2253 0.4310 0.9345 0.030 Uiso calc R 1 . . H
C12 0.39114(12) 0.37727(12) 1.02174(12) 0.0251(3) Uani d . 1 . . C
H12 0.4177 0.4224 0.9724 0.030 Uiso calc R 1 . . H
C13 0.41575(12) 0.44578(12) 1.13237(12) 0.0281(3) Uani d . 1 . . C
H131 0.4970 0.4601 1.1752 0.034 Uiso calc R 1 . . H
H132 0.3772 0.5218 1.1126 0.034 Uiso calc R 1 . . H
C14 0.45213(11) 0.26015(12) 1.05387(12) 0.0243(3) Uani d . 1 . . C
H141 0.5336 0.2735 1.0965 0.029 Uiso calc R 1 . . H
H142 0.4379 0.2162 0.9829 0.029 Uiso calc R 1 . . H
C15 0.08958(11) -0.08417(11) 0.90145(11) 0.0208(3) Uani d . 1 . . C
H15 0.0517 -0.0253 0.9291 0.025 Uiso calc R 1 . . H
C16 0.06399(12) -0.20747(12) 0.92979(13) 0.0268(3) Uani d . 1 . . C
H161 0.0907 -0.2154 1.0141 0.032 Uiso calc R 1 . . H
H162 -0.0177 -0.2206 0.8923 0.032 Uiso calc R 1 . . H
C17 0.12138(12) -0.29816(12) 0.88746(12) 0.0262(3) Uani d . 1 . . C
H17 0.1049 -0.3776 0.9072 0.031 Uiso calc R 1 . . H
C18 0.24780(11) -0.27758(12) 0.94582(13) 0.0269(3) Uani d . 1 . . C
H181 0.2853 -0.3364 0.9190 0.032 Uiso calc R 1 . . H
H182 0.2765 -0.2857 1.0303 0.032 Uiso calc R 1 . . H
C19 0.27425(11) -0.15525(11) 0.91687(12) 0.0222(3) Uani d . 1 . . C
H19 0.3568 -0.1423 0.9547 0.027 Uiso calc R 1 . . H
C20 0.04609(11) -0.07449(12) 0.77019(11) 0.0252(3) Uani d . 1 . . C
H201 -0.0358 -0.0868 0.7322 0.030 Uiso calc R 1 . . H
H202 0.0616 0.0043 0.7500 0.030 Uiso calc R 1 . . H
C21 0.10309(12) -0.16537(12) 0.72720(12) 0.0265(3) Uani d . 1 . . C
H21 0.0746 -0.1579 0.6419 0.032 Uiso calc R 1 . . H
C22 0.07740(13) -0.28772(12) 0.75650(12) 0.0289(3) Uani d . 1 . . C
H221 -0.0042 -0.3016 0.7184 0.035 Uiso calc R 1 . . H
H222 0.1137 -0.3466 0.7284 0.035 Uiso calc R 1 . . H
C23 0.22948(12) -0.14538(12) 0.78553(12) 0.0260(3) Uani d . 1 . . C
H231 0.2465 -0.0673 0.7653 0.031 Uiso calc R 1 . . H
H232 0.2666 -0.2037 0.7578 0.031 Uiso calc R 1 . . H

loop_
_atom_site_aniso_label
_atom_site_aniso_U_11
_atom_site_aniso_U_22
_atom_site_aniso_U_33
_atom_site_aniso_U_12
_atom_site_aniso_U_13
_atom_site_aniso_U_23
S1 0.03017(18) 0.02351(18) 0.01694(15) -0.00242(13) 0.00646(13) 0.00317(12)
S2 0.03319(19) 0.02786(19) 0.02206(16) -0.00654(14) 0.01755(14) -0.00468(12)
S4 0.03230(18) 0.01695(16) 0.01708(15) -0.00354(12) 0.01297(13) -0.00189(11)
C3 0.0207(6) 0.0197(6) 0.0150(5) -0.0012(5) 0.0090(5) -0.0023(4)
C5 0.0198(6) 0.0161(5) 0.0150(5) 0.0008(4) 0.0075(4) 0.0014(4)
C6 0.0183(6) 0.0215(6) 0.0212(6) 0.0039(5) 0.0054(5) -0.0041(5)
C7 0.0278(7) 0.0270(7) 0.0276(7) 0.0019(5) 0.0122(6) -0.0092(5)
C8 0.0284(7) 0.0250(7) 0.0208(6) -0.0015(5) 0.0070(5) -0.0078(5)
C9 0.0260(6) 0.0264(7) 0.0177(6) -0.0020(5) 0.0040(5) -0.0007(5)
C10 0.0183(6) 0.0210(6) 0.0201(6) 0.0019(5) 0.0060(5) 0.0003(5)
C11 0.0282(7) 0.0187(6) 0.0204(6) 0.0030(5) 0.0043(5) 0.0007(5)
C12 0.0279(7) 0.0220(6) 0.0231(6) -0.0024(5) 0.0091(5) 0.0015(5)
C13 0.0297(7) 0.0209(6) 0.0267(7) -0.0025(5) 0.0058(6) -0.0031(5)
C14 0.0213(6) 0.0251(7) 0.0281(7) -0.0010(5) 0.0124(5) -0.0008(5)
C15 0.0185(6) 0.0210(6) 0.0222(6) 0.0022(5) 0.0083(5) -0.0004(5)
C16 0.0241(6) 0.0275(7) 0.0311(7) -0.0054(5) 0.0142(6) -0.0006(6)
C17 0.0286(7) 0.0183(6) 0.0306(7) -0.0034(5) 0.0121(6) 0.0012(5)
C18 0.0265(7) 0.0182(6) 0.0331(7) 0.0038(5) 0.0104(6) 0.0017(5)
C19 0.0202(6) 0.0185(6) 0.0284(6) 0.0017(5) 0.0111(5) -0.0013(5)
C20 0.0236(6) 0.0229(7) 0.0211(6) 0.0023(5) 0.0024(5) 0.0004(5)
C21 0.0348(7) 0.0215(6) 0.0208(6) -0.0019(5) 0.0099(6) -0.0028(5)
C22 0.0330(7) 0.0215(7) 0.0297(7) -0.0046(6) 0.0114(6) -0.0053(5)
C23 0.0354(7) 0.0204(6) 0.0290(7) -0.0020(5) 0.0206(6) -0.0054(5)

loop_
_atom_type_symbol
_atom_type_description
_atom_type_scat_dispersion_real
_atom_type_scat_dispersion_imag
_atom_type_scat_source
C C 0.0033 0.0016
; International Tables for Crystallography (1992).
Vol. C, Tables 4.2.6.8 and 6.1.1.4
;
H H 0.0000 0.0000
; International Tables for Crystallography (1992).
Vol. C, Tables 4.2.6.8 and 6.1.1.4
;
S S 0.1246 0.1234
; International Tables for Crystallography (1992).
Vol. C, Tables 4.2.6.8 and 6.1.1.4
;

loop_
_geom_angle_atom_site_label_1
_geom_angle_atom_site_label_2
_geom_angle_atom_site_label_3
_geom_angle
_geom_angle_publ_flag
C5 S1 S2 96.13(4) yes
C3 S2 S1 96.22(4) yes
C3 S4 C5 104.53(5) yes
C10 C3 C6 109.04(10) ?
C10 C3 S2 113.19(8) ?
C6 C3 S2 107.87(8) ?
C10 C3 S4 111.14(8) ?
C6 C3 S4 109.41(8) ?
S2 C3 S4 106.08(6) yes
C15 C5 C19 109.60(10) ?
C15 C5 S1 113.76(9) ?
C19 C5 S1 107.42(8) ?
C15 C5 S4 111.42(8) ?
C19 C5 S4 109.04(8) ?
S1 C5 S4 105.40(6) yes
C11 C6 C7 108.66(11) ?
C11 C6 C3 109.58(10) ?
C7 C6 C3 109.42(10) ?
C11 C6 H6 109.7 ?
C7 C6 H6 109.7 ?
C3 C6 H6 109.7 ?
C8 C7 C6 109.91(11) ?
C8 C7 H71 109.7 ?
C6 C7 H71 109.7 ?
C8 C7 H72 109.7 ?
C6 C7 H72 109.7 ?
H71 C7 H72 108.2 ?
C13 C8 C9 109.74(12) ?
C13 C8 C7 109.65(12) ?
C9 C8 C7 109.15(11) ?
C13 C8 H8 109.4 ?
C9 C8 H8 109.4 ?
C7 C8 H8 109.4 ?
C8 C9 C10 109.99(10) ?
C8 C9 H91 109.7 ?
C10 C9 H91 109.7 ?
C8 C9 H92 109.7 ?
C10 C9 H92 109.7 ?
H91 C9 H92 108.2 ?
C9 C10 C14 108.52(11) ?
C9 C10 C3 109.78(10) ?
C14 C10 C3 109.39(10) ?
C9 C10 H10 109.7 ?
C14 C10 H10 109.7 ?
C3 C10 H10 109.7 ?
C12 C11 C6 110.20(11) ?
C12 C11 H111 109.6 ?
C6 C11 H111 109.6 ?
C12 C11 H112 109.6 ?
C6 C11 H112 109.6 ?
H111 C11 H112 108.1 ?
C11 C12 C14 109.21(11) ?
C11 C12 C13 109.61(12) ?
C14 C12 C13 109.17(11) ?
C11 C12 H12 109.6 ?
C14 C12 H12 109.6 ?
C13 C12 H12 109.6 ?
C8 C13 C12 109.19(11) ?
C8 C13 H131 109.8 ?
C12 C13 H131 109.8 ?
C8 C13 H132 109.8 ?
C12 C13 H132 109.8 ?
H131 C13 H132 108.3 ?
C12 C14 C10 110.26(11) ?
C12 C14 H141 109.6 ?
C10 C14 H141 109.6 ?
C12 C14 H142 109.6 ?
C10 C14 H142 109.6 ?
H141 C14 H142 108.1 ?
C5 C15 C20 109.33(11) ?
C5 C15 C16 109.50(10) ?
C20 C15 C16 108.27(11) ?
C5 C15 H15 109.9 ?
C20 C15 H15 109.9 ?
C16 C15 H15 109.9 ?
C17 C16 C15 110.26(11) ?
C17 C16 H161 109.6 ?
C15 C16 H161 109.6 ?
C17 C16 H162 109.6 ?
C15 C16 H162 109.6 ?
H161 C16 H162 108.1 ?
C16 C17 C18 109.42(11) ?
C16 C17 C22 109.41(12) ?
C18 C17 C22 109.61(12) ?
C16 C17 H17 109.5 ?
C18 C17 H17 109.5 ?
C22 C17 H17 109.5 ?
C17 C18 C19 110.00(11) ?
C17 C18 H181 109.7 ?
C19 C18 H181 109.7 ?
C17 C18 H182 109.7 ?
C19 C18 H182 109.7 ?
H181 C18 H182 108.2 ?
C23 C19 C18 108.50(11) ?
C23 C19 C5 109.49(10) ?
C18 C19 C5 109.42(11) ?
C23 C19 H19 109.8 ?
C18 C19 H19 109.8 ?
C5 C19 H19 109.8 ?
C21 C20 C15 110.11(11) ?
C21 C20 H201 109.6 ?
C15 C20 H201 109.6 ?
C21 C20 H202 109.6 ?
C15 C20 H202 109.6 ?
H201 C20 H202 108.2 ?
C23 C21 C20 109.39(11) ?
C23 C21 C22 109.44(12) ?
C20 C21 C22 109.70(12) ?
C23 C21 H21 109.4 ?
C20 C21 H21 109.4 ?
C22 C21 H21 109.4 ?
C17 C22 C21 109.00(11) ?
C17 C22 H221 109.9 ?
C21 C22 H221 109.9 ?
C17 C22 H222 109.9 ?
C21 C22 H222 109.9 ?
H221 C22 H222 108.3 ?
C21 C23 C19 110.00(11) ?
C21 C23 H231 109.7 ?
C19 C23 H231 109.7 ?
C21 C23 H232 109.7 ?
C19 C23 H232 109.7 ?
H231 C23 H232 108.2 ?

loop_
_geom_bond_atom_site_label_1
_geom_bond_atom_site_label_2
_geom_bond_site_symmetry_2
_geom_bond_distance
_geom_bond_publ_flag
S1 C5 . 1.8334(12) yes
S1 S2 . 2.0281(5) yes
S2 C3 . 1.8378(12) yes
S4 C3 . 1.8532(12) yes
S4 C5 . 1.8554(12) yes
C3 C10 . 1.5423(17) ?
C3 C6 . 1.5473(18) ?
C5 C15 . 1.5353(17) ?
C5 C19 . 1.5449(17) ?
C6 C11 . 1.5334(19) ?
C6 C7 . 1.5429(18) ?
C6 H6 . 1.00 ?
C7 C8 . 1.5346(19) ?
C7 H71 . 0.99 ?
C7 H72 . 0.99 ?
C8 C13 . 1.533(2) ?
C8 C9 . 1.5331(19) ?
C8 H8 . 1.00 ?
C9 C10 . 1.5369(18) ?
C9 H91 . 0.99 ?
C9 H92 . 0.99 ?
C10 C14 . 1.5382(18) ?
C10 H10 . 1.00 ?
C11 C12 . 1.5327(19) ?
C11 H111 . 0.99 ?
C11 H112 . 0.99 ?
C12 C14 . 1.5348(19) ?
C12 C13 . 1.5369(19) ?
C12 H12 . 1.00 ?
C13 H131 . 0.99 ?
C13 H132 . 0.99 ?
C14 H141 . 0.99 ?
C14 H142 . 0.99 ?
C15 C20 . 1.5368(19) ?
C15 C16 . 1.5416(18) ?
C15 H15 . 1.00 ?
C16 C17 . 1.531(2) ?
C16 H161 . 0.99 ?
C16 H162 . 0.99 ?
C17 C18 . 1.5319(19) ?
C17 C22 . 1.533(2) ?
C17 H17 . 1.00 ?
C18 C19 . 1.5378(19) ?
C18 H181 . 0.99 ?
C18 H182 . 0.99 ?
C19 C23 . 1.5362(19) ?
C19 H19 . 1.00 ?
C20 C21 . 1.5336(19) ?
C20 H201 . 0.99 ?
C20 H202 . 0.99 ?
C21 C23 . 1.530(2) ?
C21 C22 . 1.5362(19) ?
C21 H21 . 1.00 ?
C22 H221 . 0.99 ?
C22 H222 . 0.99 ?
C23 H231 . 0.99 ?
C23 H232 . 0.99 ?

loop_
_geom_torsion_atom_site_label_1
_geom_torsion_atom_site_label_2
_geom_torsion_atom_site_label_3
_geom_torsion_atom_site_label_4
_geom_torsion
C5 S1 S2 C3 -53.84(6)
S1 S2 C3 C10 -78.92(9)
S1 S2 C3 C6 160.35(7)
S1 S2 C3 S4 43.20(6)
C5 S4 C3 C10 106.57(9)
C5 S4 C3 C6 -132.95(9)
C5 S4 C3 S2 -16.84(7)
S2 S1 C5 C15 -76.60(8)
S2 S1 C5 C19 161.92(8)
S2 S1 C5 S4 45.75(6)
C3 S4 C5 C15 102.96(9)
C3 S4 C5 C19 -135.95(9)
C3 S4 C5 S1 -20.89(7)
C10 C3 C6 C11 59.70(13)
S2 C3 C6 C11 -177.01(8)
S4 C3 C6 C11 -62.05(11)
C10 C3 C6 C7 -59.35(13)
S2 C3 C6 C7 63.94(12)
S4 C3 C6 C7 178.91(9)
C11 C6 C7 C8 -59.52(15)
C3 C6 C7 C8 60.09(15)
C6 C7 C8 C13 60.24(15)
C6 C7 C8 C9 -60.00(15)
C13 C8 C9 C10 -60.28(14)
C7 C8 C9 C10 59.90(14)
C8 C9 C10 C14 59.44(14)
C8 C9 C10 C3 -60.07(14)
C6 C3 C10 C9 59.42(13)
S2 C3 C10 C9 -60.64(12)
S4 C3 C10 C9 -179.89(9)
C6 C3 C10 C14 -59.56(13)
S2 C3 C10 C14 -179.62(9)
S4 C3 C10 C14 61.14(12)
C7 C6 C11 C12 59.57(14)
C3 C6 C11 C12 -59.95(14)
C6 C11 C12 C14 59.37(14)
C6 C11 C12 C13 -60.18(14)
C9 C8 C13 C12 60.04(14)
C7 C8 C13 C12 -59.84(15)
C11 C12 C13 C8 59.69(14)
C14 C12 C13 C8 -59.89(15)
C11 C12 C14 C10 -59.38(14)
C13 C12 C14 C10 60.45(14)
C9 C10 C14 C12 -59.81(14)
C3 C10 C14 C12 59.94(14)
C19 C5 C15 C20 -59.40(13)
S1 C5 C15 C20 -179.67(8)
S4 C5 C15 C20 61.36(11)
C19 C5 C15 C16 59.07(13)
S1 C5 C15 C16 -61.20(12)
S4 C5 C15 C16 179.84(8)
C5 C15 C16 C17 -59.34(14)
C20 C15 C16 C17 59.79(14)
C15 C16 C17 C18 59.36(15)
C15 C16 C17 C22 -60.75(14)
C16 C17 C18 C19 -59.64(15)
C22 C17 C18 C19 60.34(15)
C17 C18 C19 C23 -59.65(14)
C17 C18 C19 C5 59.76(14)
C15 C5 C19 C23 59.35(13)
S1 C5 C19 C23 -176.59(9)
S4 C5 C19 C23 -62.85(12)
C15 C5 C19 C18 -59.45(13)
S1 C5 C19 C18 64.60(11)
S4 C5 C19 C18 178.35(9)
C5 C15 C20 C21 59.84(14)
C16 C15 C20 C21 -59.40(14)
C15 C20 C21 C23 -59.73(14)
C15 C20 C21 C22 60.32(14)
C16 C17 C22 C21 60.03(15)
C18 C17 C22 C21 -59.96(15)
C23 C21 C22 C17 60.11(15)
C20 C21 C22 C17 -59.92(15)
C20 C21 C23 C19 59.51(14)
C22 C21 C23 C19 -60.70(14)
C18 C19 C23 C21 59.91(13)
C5 C19 C23 C21 -59.46(14)

loop_
_cod_related_entry_id
_cod_related_entry_database
_cod_related_entry_code
1 ChemSpider 1365884
